data_4505922
loop_
_publ_author_name
'Huang, Fu-Ping'
'Zhang, Qian'
'Yu, Qing'
'Bian, He-Dong'
'Liang, Hong'
'Yan, Shi-Ping'
'Liao, Dai-Zheng'
'Cheng, Peng'

_publ_section_title
;
 Coordination Assemblies of CoII/NiII/ ZnII/CdIIwith Succinic Acid and
 Bent Connectors: Structural Diversity and Spin-Canted Antiferromagnetism
;
_journal_issue 4
_journal_name_full 'Crystal Growth &amp; Design'
_journal_page_first 1890
_journal_paper_doi 10.1021/cg201577w
_journal_volume 12
_journal_year 2012
_chemical_formula_sum 'C16 H20 Co N6 O7'
_chemical_formula_weight 467.31
_chemical_name_systematic
; 
 ? 
;
_space_group_IT_number 2
_symmetry_cell_setting triclinic
_symmetry_space_group_name_Hall '-P 1'
_symmetry_space_group_name_H-M 'P -1'
_atom_sites_solution_hydrogens geom
_atom_sites_solution_primary direct
_atom_sites_solution_secondary difmap
_audit_creation_method SHELXL-97
_cell_angle_alpha 81.57(3)
_cell_angle_beta 81.38(3)
_cell_angle_gamma 66.73(3)
_cell_formula_units_Z 2
_cell_length_a 8.8670(18)
_cell_length_b 10.512(2)
_cell_length_c 11.510(2)
_cell_measurement_temperature 293(2)
_cell_volume 969.9(4)
_computing_cell_refinement 'Bruker SMART'
_computing_data_collection 'Bruker SMART'
_computing_data_reduction 'Bruker SAINT'
_computing_molecular_graphics 'Bruker SHELXTL'
_computing_publication_material 'Bruker SHELXTL'
_computing_structure_refinement 'SHELXL-97 (Sheldrick, 1997)'
_computing_structure_solution 'SHELXS-97 (Sheldrick, 1990)'
_diffrn_ambient_temperature 293(2)
_diffrn_measured_fraction_theta_full 0.992
_diffrn_measured_fraction_theta_max 0.992
_diffrn_measurement_device_type 'CCD area detector'
_diffrn_measurement_method 'phi and omega scans'
_diffrn_radiation_monochromator graphite
_diffrn_radiation_source 'fine-focus sealed tube'
_diffrn_radiation_type MoK\a
_diffrn_radiation_wavelength 0.71073
_diffrn_reflns_av_R_equivalents 0.0196
_diffrn_reflns_av_sigmaI/netI 0.0232
_diffrn_reflns_limit_h_max 10
_diffrn_reflns_limit_h_min -10
_diffrn_reflns_limit_k_max 12
_diffrn_reflns_limit_k_min -12
_diffrn_reflns_limit_l_max 13
_diffrn_reflns_limit_l_min -13
_diffrn_reflns_number 7997
_diffrn_reflns_theta_full 25.01
_diffrn_reflns_theta_max 25.01
_diffrn_reflns_theta_min 3.41
_exptl_absorpt_coefficient_mu 0.938
_exptl_absorpt_correction_T_max 0.8345
_exptl_absorpt_correction_T_min 0.7053
_exptl_absorpt_correction_type multi-scan
_exptl_absorpt_process_details
;
multi-scan absorption based on SADABS program (Sheldrick, G. M.
 <i>SADABS</i> Version 2.05)
;
_exptl_crystal_colour red
_exptl_crystal_density_diffrn 1.600
_exptl_crystal_density_method 'not measured'
_exptl_crystal_description block
_exptl_crystal_F_000 482
_exptl_crystal_size_max 0.40
_exptl_crystal_size_mid 0.40
_exptl_crystal_size_min 0.20
_refine_diff_density_max 0.318
_refine_diff_density_min -0.217
_refine_diff_density_rms 0.044
_refine_ls_extinction_method none
_refine_ls_goodness_of_fit_ref 1.056
_refine_ls_hydrogen_treatment mixed
_refine_ls_matrix_type full
_refine_ls_number_parameters 303
_refine_ls_number_reflns 3399
_refine_ls_number_restraints 0
_refine_ls_restrained_S_all 1.056
_refine_ls_R_factor_all 0.0281
_refine_ls_R_factor_gt 0.0254
_refine_ls_shift/su_max 0.000
_refine_ls_shift/su_mean 0.000
_refine_ls_structure_factor_coef Fsqd
_refine_ls_weighting_details 'calc w=1/[\s^2^(Fo^2^)+(0.0333P)^2^+0.3225P] where P=(Fo^2^+2Fc^2^)/3'
_refine_ls_weighting_scheme calc
_refine_ls_wR_factor_gt 0.0639
_refine_ls_wR_factor_ref 0.0651
_reflns_number_gt 3158
_reflns_number_total 3399
_reflns_threshold_expression >2sigma(I)
_cod_data_source_file cg201577w_si_002.cif
_cod_data_source_block dd
_cod_depositor_comments
;
The following automatic conversions were performed:

'_symmetry_cell_setting' value 'Triclinic' changed to 'triclinic'
according to /home/saulius/struct/CIF-dictionaries/cif_core.dic
dictionary named 'cif_core.dic' version 2.4.1 from 2010-06-29.

Automatic conversion script
Id: cif_fix_values 1715 2011-07-08 13:25:40Z adriana 
;
_cod_original_cell_volume 970.0(3)
_cod_original_sg_symbol_H-M 'P-1   '
_cod_database_code 4505922

loop_
_symmetry_equiv_pos_as_xyz
'x, y, z'
'-x, -y, -z'

loop_
_atom_site_label
_atom_site_type_symbol
_atom_site_fract_x
_atom_site_fract_y
_atom_site_fract_z
_atom_site_U_iso_or_equiv
_atom_site_adp_type
_atom_site_occupancy
_atom_site_symmetry_multiplicity
_atom_site_calc_flag
_atom_site_refinement_flags
Co1 Co 0.0000 0.5000 0.5000 0.01896(9) Uani 1 2 d S
Co2 Co 0.0000 1.0000 0.5000 0.02271(10) Uani 1 2 d S
O1 O 0.17122(15) 0.40954(12) 0.36408(10) 0.0281(3) Uani 1 1 d .
O2 O 0.22512(19) 0.43102(16) 0.17084(11) 0.0456(4) Uani 1 1 d .
O3 O 0.05104(14) 0.67642(12) 0.48125(11) 0.0302(3) Uani 1 1 d .
O4 O 0.18606(14) 0.81647(12) 0.44972(10) 0.0273(3) Uani 1 1 d .
O5 O 0.15132(18) 1.10114(14) 0.40295(13) 0.0354(3) Uani 1 1 d .
H5C H 0.1188 1.1809 0.4211 0.053 Uiso 1 1 calc R
N1 N 0.18358(17) 0.38990(14) 0.62206(12) 0.0253(3) Uani 1 1 d .
N2 N 0.5064(2) 0.33307(16) 0.99736(14) 0.0295(3) Uani 1 1 d .
N3 N 0.55874(17) 0.19621(14) 0.96903(12) 0.0244(3) Uani 1 1 d .
N4 N 0.6181(2) 0.02707(16) 0.85854(14) 0.0378(4) Uani 1 1 d .
N5 N 0.7079(2) -0.02388(16) 0.95432(13) 0.0375(4) Uani 1 1 d .
N6 N 0.88067(18) 0.02183(15) 1.34200(12) 0.0276(3) Uani 1 1 d .
C1 C 0.2962(2) 0.26281(18) 0.60568(15) 0.0293(4) Uani 1 1 d .
H1 H 0.2966 0.2227 0.5387 0.035 Uiso 1 1 calc R
C2 C 0.4115(2) 0.18845(18) 0.68273(15) 0.0293(4) Uani 1 1 d .
H2 H 0.4895 0.1011 0.6667 0.035 Uiso 1 1 calc R
C3 C 0.4108(2) 0.24444(18) 0.78472(14) 0.0253(4) Uani 1 1 d .
C4 C 0.2956(2) 0.3764(2) 0.80190(16) 0.0335(4) Uani 1 1 d .
H4 H 0.2916 0.4184 0.8686 0.040 Uiso 1 1 calc R
C5 C 0.1864(2) 0.44470(19) 0.71851(16) 0.0316(4) Uani 1 1 d .
H5A H 0.1106 0.5341 0.7303 0.038 Uiso 1 1 calc R
C6 C 0.5299(2) 0.15882(18) 0.86840(15) 0.0269(4) Uani 1 1 d .
C7 C 0.6703(2) 0.07844(18) 1.01982(14) 0.0271(4) Uani 1 1 d .
C8 C 0.7392(2) 0.06286(18) 1.13197(14) 0.0266(4) Uani 1 1 d .
C9 C 0.8983(2) -0.03043(19) 1.14410(15) 0.0323(4) Uani 1 1 d .
H9 H 0.9607 -0.0821 1.0823 0.039 Uiso 1 1 calc R
C10 C 0.9638(2) -0.0463(2) 1.24883(15) 0.0330(4) Uani 1 1 d .
H10 H 1.0722 -0.1081 1.2550 0.040 Uiso 1 1 calc R
C11 C 0.6508(2) 0.1320(2) 1.22842(16) 0.0351(4) Uani 1 1 d .
H11 H 0.5420 0.1941 1.2245 0.042 Uiso 1 1 calc R
C12 C 0.7250(2) 0.1083(2) 1.33056(16) 0.0344(4) Uani 1 1 d .
H12 H 0.6633 0.1550 1.3951 0.041 Uiso 1 1 calc R
C13 C 0.2307(2) 0.45873(18) 0.27206(15) 0.0273(4) Uani 1 1 d .
C14 C 0.3198(3) 0.5532(2) 0.27831(17) 0.0397(5) Uani 1 1 d .
H14A H 0.2648 0.6407 0.2327 0.048 Uiso 1 1 calc R
H14B H 0.4308 0.5117 0.2400 0.048 Uiso 1 1 calc R
C15 C 0.3326(2) 0.58526(19) 0.40073(16) 0.0305(4) Uani 1 1 d .
H15A H 0.3526 0.5017 0.4548 0.037 Uiso 1 1 calc R
H15B H 0.4262 0.6120 0.3970 0.037 Uiso 1 1 calc R
C16 C 0.1801(2) 0.69938(16) 0.44795(13) 0.0223(3) Uani 1 1 d .
O6 O 0.1758(2) 0.6638(2) 0.9966(2) 0.0633(5) Uani 1 1 d .
O7 O 0.0676(2) 0.25513(19) 0.15854(16) 0.0548(4) Uani 1 1 d .
H3A H 0.425(3) 0.349(2) 1.0561(19) 0.036(6) Uiso 1 1 d .
H2A H 0.591(3) 0.340(2) 1.0164(19) 0.043(6) Uiso 1 1 d .
H6B H 0.172(3) 0.599(3) 1.040(2) 0.060(9) Uiso 1 1 d .
H6A H 0.102(4) 0.676(3) 0.956(3) 0.081(10) Uiso 1 1 d .
H5B H 0.162(4) 1.106(4) 0.339(3) 0.093(12) Uiso 1 1 d .
H7A H 0.131(4) 0.201(4) 0.106(3) 0.091(11) Uiso 1 1 d .
H7B H 0.118(4) 0.316(4) 0.152(3) 0.105(12) Uiso 1 1 d .

loop_
_atom_site_aniso_label
_atom_site_aniso_U_11
_atom_site_aniso_U_22
_atom_site_aniso_U_33
_atom_site_aniso_U_23
_atom_site_aniso_U_13
_atom_site_aniso_U_12
Co1 0.02073(16) 0.01786(16) 0.01962(16) 0.00004(11) -0.00568(12) -0.00814(12)
Co2 0.02892(18) 0.02259(17) 0.02061(17) 0.00161(12) -0.00922(13) -0.01296(13)
O1 0.0315(6) 0.0278(6) 0.0260(6) -0.0037(5) 0.0000(5) -0.0130(5)
O2 0.0606(9) 0.0614(9) 0.0276(7) -0.0151(6) 0.0068(6) -0.0371(8)
O3 0.0279(6) 0.0221(6) 0.0440(7) -0.0035(5) -0.0029(5) -0.0134(5)
O4 0.0321(6) 0.0242(6) 0.0308(6) 0.0003(5) -0.0088(5) -0.0154(5)
O5 0.0487(8) 0.0313(7) 0.0327(8) -0.0015(6) -0.0034(6) -0.0230(6)
N1 0.0264(7) 0.0262(7) 0.0237(7) 0.0002(6) -0.0092(6) -0.0091(6)
N2 0.0311(9) 0.0304(8) 0.0261(8) -0.0054(6) -0.0082(7) -0.0080(7)
N3 0.0254(7) 0.0268(7) 0.0203(7) -0.0003(6) -0.0080(6) -0.0081(6)
N4 0.0450(9) 0.0321(9) 0.0335(8) -0.0044(7) -0.0235(7) -0.0044(7)
N5 0.0445(9) 0.0310(8) 0.0327(8) -0.0025(7) -0.0224(7) -0.0033(7)
N6 0.0322(8) 0.0298(8) 0.0232(7) 0.0018(6) -0.0111(6) -0.0129(6)
C1 0.0364(10) 0.0267(9) 0.0254(9) -0.0036(7) -0.0124(7) -0.0089(8)
C2 0.0332(9) 0.0239(9) 0.0296(9) -0.0022(7) -0.0121(7) -0.0065(7)
C3 0.0246(8) 0.0295(9) 0.0233(8) 0.0009(7) -0.0081(7) -0.0111(7)
C4 0.0313(9) 0.0385(10) 0.0271(9) -0.0106(8) -0.0111(8) -0.0042(8)
C5 0.0274(9) 0.0311(10) 0.0318(9) -0.0085(7) -0.0103(7) -0.0021(7)
C6 0.0262(9) 0.0298(9) 0.0248(9) -0.0016(7) -0.0098(7) -0.0086(7)
C7 0.0268(9) 0.0292(9) 0.0243(8) 0.0001(7) -0.0089(7) -0.0082(7)
C8 0.0310(9) 0.0278(9) 0.0224(8) 0.0021(7) -0.0094(7) -0.0120(7)
C9 0.0336(10) 0.0360(10) 0.0232(9) -0.0015(7) -0.0080(7) -0.0074(8)
C10 0.0289(9) 0.0383(10) 0.0267(9) 0.0022(8) -0.0101(7) -0.0067(8)
C11 0.0308(9) 0.0382(10) 0.0303(10) -0.0037(8) -0.0113(8) -0.0038(8)
C12 0.0360(10) 0.0385(11) 0.0269(9) -0.0065(8) -0.0085(8) -0.0091(8)
C13 0.0243(8) 0.0291(9) 0.0266(9) -0.0085(7) 0.0024(7) -0.0079(7)
C14 0.0465(12) 0.0455(12) 0.0346(10) -0.0126(9) 0.0112(9) -0.0280(10)
C15 0.0273(9) 0.0314(9) 0.0378(10) -0.0036(8) -0.0037(7) -0.0165(8)
C16 0.0288(9) 0.0235(9) 0.0186(8) 0.0027(6) -0.0095(7) -0.0134(7)
O6 0.0585(11) 0.0643(12) 0.0765(13) 0.0165(10) -0.0287(10) -0.0337(10)
O7 0.0463(9) 0.0544(10) 0.0696(11) -0.0283(9) 0.0021(8) -0.0206(8)

loop_
_atom_type_symbol
_atom_type_description
_atom_type_scat_dispersion_real
_atom_type_scat_dispersion_imag
_atom_type_scat_source
C C 0.0033 0.0016 'International Tables Vol C Tables 4.2.6.8 and 6.1.1.4'
H H 0.0000 0.0000 'International Tables Vol C Tables 4.2.6.8 and 6.1.1.4'
N N 0.0061 0.0033 'International Tables Vol C Tables 4.2.6.8 and 6.1.1.4'
O O 0.0106 0.0060 'International Tables Vol C Tables 4.2.6.8 and 6.1.1.4'
Co Co 0.3494 0.9721 'International Tables Vol C Tables 4.2.6.8 and 6.1.1.4'

loop_
_geom_angle_atom_site_label_1
_geom_angle_atom_site_label_2
_geom_angle_atom_site_label_3
_geom_angle
_geom_angle_site_symmetry_1
_geom_angle_site_symmetry_3
O3 Co1 O3 180.0 . 2_566
O3 Co1 O1 85.28(5) . 2_566
O3 Co1 O1 94.72(5) 2_566 2_566
O3 Co1 O1 94.72(5) . .
O3 Co1 O1 85.28(5) 2_566 .
O1 Co1 O1 180.0 2_566 .
O3 Co1 N1 93.44(6) . .
O3 Co1 N1 86.56(6) 2_566 .
O1 Co1 N1 90.97(6) 2_566 .
O1 Co1 N1 89.03(6) . .
O3 Co1 N1 86.56(6) . 2_566
O3 Co1 N1 93.44(6) 2_566 2_566
O1 Co1 N1 89.03(6) 2_566 2_566
O1 Co1 N1 90.97(6) . 2_566
N1 Co1 N1 180.0 . 2_566
O4 Co2 O4 180.000(1) 2_576 .
O4 Co2 O5 94.06(6) 2_576 .
O4 Co2 O5 85.94(6) . .
O4 Co2 O5 85.94(6) 2_576 2_576
O4 Co2 O5 94.06(6) . 2_576
O5 Co2 O5 180.000(1) . 2_576
O4 Co2 N6 90.54(6) 2_576 2_667
O4 Co2 N6 89.46(6) . 2_667
O5 Co2 N6 90.29(6) . 2_667
O5 Co2 N6 89.71(6) 2_576 2_667
O4 Co2 N6 89.46(6) 2_576 1_464
O4 Co2 N6 90.54(6) . 1_464
O5 Co2 N6 89.71(6) . 1_464
O5 Co2 N6 90.29(6) 2_576 1_464
N6 Co2 N6 180.000(1) 2_667 1_464
C13 O1 Co1 132.74(11) . .
C16 O3 Co1 132.99(11) . .
C16 O4 Co2 129.19(11) . .
Co2 O5 H5C 109.5 . .
Co2 O5 H5B 121(3) . .
H5C O5 H5B 106.0 . .
C5 N1 C1 117.03(15) . .
C5 N1 Co1 121.37(12) . .
C1 N1 Co1 121.58(11) . .
N3 N2 H3A 109.6(13) . .
N3 N2 H2A 105.2(15) . .
H3A N2 H2A 112(2) . .
C7 N3 C6 105.30(14) . .
C7 N3 N2 128.71(14) . .
C6 N3 N2 124.92(14) . .
C6 N4 N5 107.46(14) . .
C7 N5 N4 107.72(14) . .
C12 N6 C10 116.53(15) . .
C12 N6 Co2 122.37(12) . 1_646
C10 N6 Co2 121.02(12) . 1_646
N1 C1 C2 123.20(16) . .
N1 C1 H1 118.4 . .
C2 C1 H1 118.4 . .
C1 C2 C3 119.49(16) . .
C1 C2 H2 120.3 . .
C3 C2 H2 120.3 . .
C4 C3 C2 117.68(15) . .
C4 C3 C6 124.30(16) . .
C2 C3 C6 118.01(16) . .
C5 C4 C3 118.86(17) . .
C5 C4 H4 120.6 . .
C3 C4 H4 120.6 . .
N1 C5 C4 123.70(17) . .
N1 C5 H5A 118.1 . .
C4 C5 H5A 118.1 . .
N4 C6 N3 109.83(15) . .
N4 C6 C3 122.20(15) . .
N3 C6 C3 127.81(16) . .
N5 C7 N3 109.68(15) . .
N5 C7 C8 123.56(15) . .
N3 C7 C8 126.76(16) . .
C9 C8 C11 117.67(16) . .
C9 C8 C7 118.67(16) . .
C11 C8 C7 123.59(16) . .
C10 C9 C8 119.16(17) . .
C10 C9 H9 120.4 . .
C8 C9 H9 120.4 . .
N6 C10 C9 123.73(17) . .
N6 C10 H10 118.1 . .
C9 C10 H10 118.1 . .
C12 C11 C8 119.34(17) . .
C12 C11 H11 120.3 . .
C8 C11 H11 120.3 . .
N6 C12 C11 123.51(17) . .
N6 C12 H12 118.2 . .
C11 C12 H12 118.2 . .
O1 C13 O2 123.31(17) . .
O1 C13 C14 120.49(15) . .
O2 C13 C14 116.17(16) . .
C13 C14 C15 117.20(15) . .
C13 C14 H14A 108.0 . .
C15 C14 H14A 108.0 . .
C13 C14 H14B 108.0 . .
C15 C14 H14B 108.0 . .
H14A C14 H14B 107.2 . .
C16 C15 C14 112.84(16) . .
C16 C15 H15A 109.0 . .
C14 C15 H15A 109.0 . .
C16 C15 H15B 109.0 . .
C14 C15 H15B 109.0 . .
H15A C15 H15B 107.8 . .
O3 C16 O4 122.37(16) . .
O3 C16 C15 119.60(14) . .
O4 C16 C15 118.01(15) . .
H6B O6 H6A 100(3) . .
H7A O7 H7B 99(3) . .

loop_
_geom_bond_atom_site_label_1
_geom_bond_atom_site_label_2
_geom_bond_distance
_geom_bond_site_symmetry_2
Co1 O3 2.0512(12) .
Co1 O3 2.0512(12) 2_566
Co1 O1 2.0592(14) 2_566
Co1 O1 2.0592(14) .
Co1 N1 2.1641(15) .
Co1 N1 2.1641(15) 2_566
Co2 O4 2.0750(15) 2_576
Co2 O4 2.0750(15) .
Co2 O5 2.1232(15) .
Co2 O5 2.1232(15) 2_576
Co2 N6 2.1778(15) 2_667
Co2 N6 2.1778(15) 1_464
O1 C13 1.247(2) .
O2 C13 1.254(2) .
O3 C16 1.254(2) .
O4 C16 1.256(2) .
O5 H5C 0.8200 .
O5 H5B 0.72(3) .
N1 C5 1.331(2) .
N1 C1 1.335(2) .
N2 N3 1.399(2) .
N2 H3A 0.89(2) .
N2 H2A 0.85(2) .
N3 C7 1.359(2) .
N3 C6 1.365(2) .
N4 C6 1.306(2) .
N4 N5 1.375(2) .
N5 C7 1.310(2) .
N6 C12 1.333(2) .
N6 C10 1.333(2) .
N6 Co2 2.1778(15) 1_646
C1 C2 1.371(2) .
C1 H1 0.9300 .
C2 C3 1.387(2) .
C2 H2 0.9300 .
C3 C4 1.381(3) .
C3 C6 1.467(2) .
C4 C5 1.378(3) .
C4 H4 0.9300 .
C5 H5A 0.9300 .
C7 C8 1.471(2) .
C8 C9 1.377(3) .
C8 C11 1.379(3) .
C9 C10 1.376(2) .
C9 H9 0.9300 .
C10 H10 0.9300 .
C11 C12 1.376(3) .
C11 H11 0.9300 .
C12 H12 0.9300 .
C13 C14 1.508(3) .
C14 C15 1.526(3) .
C14 H14A 0.9700 .
C14 H14B 0.9700 .
C15 C16 1.501(2) .
C15 H15A 0.9700 .
C15 H15B 0.9700 .
O6 H6B 0.79(3) .
O6 H6A 0.82(3) .
O7 H7A 0.86(4) .
O7 H7B 0.90(4) .

loop_
_geom_torsion_atom_site_label_1
_geom_torsion_atom_site_label_2
_geom_torsion_atom_site_label_3
_geom_torsion_atom_site_label_4
_geom_torsion
_geom_torsion_site_symmetry_1
O3 Co1 O1 C13 -27.90(16) .
O3 Co1 O1 C13 152.10(16) 2_566
O1 Co1 O1 C13 -152(100) 2_566
N1 Co1 O1 C13 -121.27(16) .
N1 Co1 O1 C13 58.73(16) 2_566
O3 Co1 O3 C16 -58(100) 2_566
O1 Co1 O3 C16 148.72(15) 2_566
O1 Co1 O3 C16 -31.28(15) .
N1 Co1 O3 C16 58.02(15) .
N1 Co1 O3 C16 -121.98(15) 2_566
O4 Co2 O4 C16 6(100) 2_576
O5 Co2 O4 C16 -160.89(13) .
O5 Co2 O4 C16 19.11(13) 2_576
N6 Co2 O4 C16 108.78(13) 2_667
N6 Co2 O4 C16 -71.22(13) 1_464
O3 Co1 N1 C5 52.86(14) .
O3 Co1 N1 C5 -127.14(14) 2_566
O1 Co1 N1 C5 -32.47(14) 2_566
O1 Co1 N1 C5 147.53(14) .
N1 Co1 N1 C5 -121(100) 2_566
O3 Co1 N1 C1 -128.85(14) .
O3 Co1 N1 C1 51.15(14) 2_566
O1 Co1 N1 C1 145.82(14) 2_566
O1 Co1 N1 C1 -34.18(14) .
N1 Co1 N1 C1 58(100) 2_566
C6 N4 N5 C7 0.5(2) .
C5 N1 C1 C2 0.2(3) .
Co1 N1 C1 C2 -178.18(14) .
N1 C1 C2 C3 1.7(3) .
C1 C2 C3 C4 -2.1(3) .
C1 C2 C3 C6 176.64(16) .
C2 C3 C4 C5 0.8(3) .
C6 C3 C4 C5 -177.83(17) .
C1 N1 C5 C4 -1.6(3) .
Co1 N1 C5 C4 176.80(15) .
C3 C4 C5 N1 1.1(3) .
N5 N4 C6 N3 -0.3(2) .
N5 N4 C6 C3 -176.08(16) .
C7 N3 C6 N4 0.0(2) .
N2 N3 C6 N4 169.03(17) .
C7 N3 C6 C3 175.47(17) .
N2 N3 C6 C3 -15.5(3) .
C4 C3 C6 N4 168.52(19) .
C2 C3 C6 N4 -10.1(3) .
C4 C3 C6 N3 -6.5(3) .
C2 C3 C6 N3 174.90(17) .
N4 N5 C7 N3 -0.5(2) .
N4 N5 C7 C8 178.47(16) .
C6 N3 C7 N5 0.3(2) .
N2 N3 C7 N5 -168.15(17) .
C6 N3 C7 C8 -178.62(16) .
N2 N3 C7 C8 12.9(3) .
N5 C7 C8 C9 33.2(3) .
N3 C7 C8 C9 -147.99(18) .
N5 C7 C8 C11 -143.7(2) .
N3 C7 C8 C11 35.1(3) .
C11 C8 C9 C10 -2.6(3) .
C7 C8 C9 C10 -179.71(16) .
C12 N6 C10 C9 0.8(3) .
Co2 N6 C10 C9 -175.93(14) 1_646
C8 C9 C10 N6 1.5(3) .
C9 C8 C11 C12 1.7(3) .
C7 C8 C11 C12 178.56(17) .
C10 N6 C12 C11 -1.8(3) .
Co2 N6 C12 C11 174.80(15) 1_646
C8 C11 C12 N6 0.6(3) .
Co1 O1 C13 O2 -123.78(17) .
Co1 O1 C13 C14 58.2(2) .
O1 C13 C14 C15 -0.2(3) .
O2 C13 C14 C15 -178.33(17) .
C13 C14 C15 C16 -82.1(2) .
Co1 O3 C16 O4 -175.67(11) .
Co1 O3 C16 C15 6.2(2) .
Co2 O4 C16 O3 -1.5(2) .
Co2 O4 C16 C15 176.67(10) .
C14 C15 C16 O3 72.3(2) .
C14 C15 C16 O4 -105.97(17) .
